data_7224913
loop_
_publ_author_name
'Song, Li-Cheng'
'Lu, Yu'
'Meng, Cao'
'Yang, Xi-Yue'

_publ_section_title
;
 Reactions of dinuclear Ni2 complexes [Ni(RNPyS4)]2 (RNPyS4 =
 2,6-bis(2-mercaptophenylthiomethyl-4-R-pyridine) with Fe(CO)3(BDA) (BDA =
 benzylidene acetone) leading to heterodinuclear NiFe and mononuclear Fe
 complexes related to the active sites of [NiFe]- and [Fe]-hydrogenases
;
_journal_name_full 'RSC Adv.'
_journal_paper_doi 10.1039/C6RA07488J
_journal_year 2016
_chemical_formula_moiety '2(C26 H21 N Ni O S4), 2(C H2 Cl2)'
_chemical_formula_sum 'C54 H46 Cl4 N2 Ni2 O2 S8'
_chemical_formula_weight 1270.63
_chemical_name_systematic
;
 ? 
;
_space_group_crystal_system triclinic
_space_group_IT_number 2
_space_group_name_Hall '-P 1'
_space_group_name_H-M_alt 'P -1'
_symmetry_space_group_name_Hall '-P 1'
_symmetry_space_group_name_H-M 'P -1'
_atom_sites_solution_hydrogens geom
_atom_sites_solution_primary direct
_atom_sites_solution_secondary difmap
_audit_creation_date 2016-01-20
_audit_creation_method
;
Olex2 1.2
(compiled 2015.09.30 svn.r3233 for OlexSys, GUI svn.r5103)
;
_audit_update_record
;
2016-02-02 deposited with the CCDC.
2016-04-11 downloaded from the CCDC.
;
_cell_angle_alpha 103.3000(10)
_cell_angle_beta 113.8700(10)
_cell_angle_gamma 97.769(2)
_cell_formula_units_Z 2
_cell_length_a 14.2635(17)
_cell_length_b 14.4664(16)
_cell_length_c 15.3841(18)
_cell_measurement_reflns_used 7410
_cell_measurement_temperature 113
_cell_measurement_theta_max 27.5
_cell_measurement_theta_min 3.0
_cell_volume 2730.5(5)
_computing_cell_refinement
;
CrystalClear-SM Expert 2.1 b42 (Rigaku, 2015)
;
_computing_data_collection
;
CrystalClear-SM Expert 2.1 b42 (Rigaku, 2015)
;
_computing_data_reduction
;
CrystalClear-SM Expert 2.1 b42 (Rigaku, 2015)
;
_computing_molecular_graphics 'Olex2 (Dolomanov et al., 2009)'
_computing_publication_material 'Olex2 (Dolomanov et al., 2009)'
_computing_structure_refinement 'XL (Sheldrick, 2008)'
_computing_structure_solution 'SIR2004 (Burla et al., 2007)'
_diffrn_ambient_temperature 113
_diffrn_detector PILT
_diffrn_detector_area_resol_mean 5.8140
_diffrn_measured_fraction_theta_full 0.979
_diffrn_measured_fraction_theta_max 0.979
_diffrn_measurement_details
;
scan:
    Number of images: 360
               Slice: -105.0000 - 75.0000
         Image width: 0.5000
            Exp time: 8.0000
       Rotation axis: Omega
               Omega: 0.0000
                 Chi: 45.0000
                 Phi: 0.0000
                 XTD: 44.9533
              2theta: -15.0921
scan:
    Number of images: 360
               Slice: -105.0000 - 75.0000
         Image width: 0.5000
            Exp time: 8.0000
       Rotation axis: Omega
               Omega: 0.0000
                 Chi: 45.0000
                 Phi: 90.0000
                 XTD: 44.9533
              2theta: -15.0921
scan:
    Number of images: 360
               Slice: -105.0000 - 75.0000
         Image width: 0.5000
            Exp time: 8.0000
       Rotation axis: Omega
               Omega: 0.0000
                 Chi: 45.0000
                 Phi: 180.0000
                 XTD: 44.9533
              2theta: -15.0921
;
_diffrn_measurement_device
;
AFC10: Fixed Chi 2 circle
;
_diffrn_measurement_device_type
;
Rigaku Pilatus 200K
;
_diffrn_measurement_method 'profile data from \w-scans'
_diffrn_measurement_specimen_support Fiber
_diffrn_orient_matrix_type d*Trek
_diffrn_orient_matrix_UB_11 -0.062298
_diffrn_orient_matrix_UB_12 -0.047250
_diffrn_orient_matrix_UB_13 -0.013347
_diffrn_orient_matrix_UB_21 -0.044853
_diffrn_orient_matrix_UB_22 0.039558
_diffrn_orient_matrix_UB_23 -0.042710
_diffrn_orient_matrix_UB_31 -0.003703
_diffrn_orient_matrix_UB_32 -0.032960
_diffrn_orient_matrix_UB_33 -0.067129
_diffrn_radiation_monochromator Confocal
_diffrn_radiation_type MoK\a
_diffrn_radiation_wavelength 0.71073
_diffrn_reflns_av_R_equivalents 0.0228
_diffrn_reflns_av_unetI/netI 0.0192
_diffrn_reflns_limit_h_max 18
_diffrn_reflns_limit_h_min -18
_diffrn_reflns_limit_k_max 18
_diffrn_reflns_limit_k_min -18
_diffrn_reflns_limit_l_max 19
_diffrn_reflns_limit_l_min -19
_diffrn_reflns_number 35373
_diffrn_reflns_theta_full 27.56
_diffrn_reflns_theta_max 27.56
_diffrn_reflns_theta_min 3.02
_diffrn_source 'Rotating Anode'
_diffrn_source_current 24.0
_diffrn_source_power 1.2
_diffrn_source_voltage 50.0
_exptl_absorpt_coefficient_mu 1.235
_exptl_absorpt_correction_T_max 1.000
_exptl_absorpt_correction_T_min 0.839
_exptl_absorpt_correction_type multi-scan
_exptl_crystal_colour Colorless
_exptl_crystal_density_diffrn 1.545
_exptl_crystal_density_method "'not measured'"
_exptl_crystal_description Prism
_exptl_crystal_F_000 1304
_exptl_crystal_preparation Fiber
_exptl_crystal_size_max 0.2
_exptl_crystal_size_mid 0.18
_exptl_crystal_size_min 0.12
_refine_diff_density_max 0.918
_refine_diff_density_min -0.766
_refine_diff_density_rms 0.055
_refine_ls_extinction_method none
_refine_ls_goodness_of_fit_ref 1.048
_refine_ls_hydrogen_treatment constr
_refine_ls_matrix_type full
_refine_ls_number_parameters 649
_refine_ls_number_reflns 12351
_refine_ls_number_restraints 0
_refine_ls_restrained_S_all 1.048
_refine_ls_R_factor_all 0.0257
_refine_ls_R_factor_gt 0.0235
_refine_ls_shift/su_max 0.002
_refine_ls_shift/su_mean 0.000
_refine_ls_structure_factor_coef Fsqd
_refine_ls_weighting_details 'calc w=1/[\s^2^(Fo^2^)+(0.0351P)^2^+1.1295P] where P=(Fo^2^+2Fc^2^)/3'
_refine_ls_weighting_scheme calc
_refine_ls_wR_factor_gt 0.0629
_refine_ls_wR_factor_ref 0.0639
_reflns_number_gt 11437
_reflns_number_total 12351
_reflns_threshold_expression >2sigma(I)
_cod_data_source_file c6ra07488j2.cif
_cod_data_source_block shelx
_cod_depositor_comments
;
The following automatic conversions were performed:

'_exptl_absorpt_correction_type' value 'Multi-scan' changed to
'multi-scan' according to
/usr/data/users/saulius/crontab/automatic-downloads/rss-feeds/RSC/lib/dictionaries/cif_core.dic
dictionary named 'cif_core.dic' version 2.4.2 from 2011-04-26.

Automatic conversion script
Id: cif_fix_values 4268 2015-11-12 08:31:59Z antanas 
;
_cod_database_code 7224913
_olex2_refinement_description
;
1. Fixed Uiso
 At 1.2 times of:
  All C(H) groups, All C(H,H) groups
2.a Secondary CH2 refined with riding coordinates:
 C13(H13a,H13b), C19(H19a,H19b), C20(H20a,H20b), C39(H39a,H39b), C45(H45a,
 H45b), C46(H46a,H46b), C53(H53a,H53b), C54(H54a,H54b)
2.b Aromatic/amide H refined with riding coordinates:
 C2(H2), C3(H3), C4(H4), C5(H5), C8(H8), C9(H9), C10(H10), C11(H11), C15(H15),
 C17(H17), C22(H22), C23(H23), C24(H24), C25(H25), C26(H26), C28(H28), C29(H29),
  C30(H30), C31(H31), C34(H34), C35(H35), C36(H36), C37(H37), C41(H41),
 C43(H43), C48(H48), C49(H49), C50(H50), C51(H51), C52(H52)
;
_olex2_submission_special_instructions 'No special instructions were received'

loop_
_space_group_symop_id
_space_group_symop_operation_xyz
1 'x, y, z'
2 '-x, -y, -z'

loop_
_atom_site_label
_atom_site_type_symbol
_atom_site_fract_x
_atom_site_fract_y
_atom_site_fract_z
_atom_site_U_iso_or_equiv
_atom_site_adp_type
_atom_site_occupancy
_atom_site_calc_flag
_atom_site_refinement_flags_posn
Ni1 Ni 0.515201(13) 0.629242(12) 0.042297(12) 0.01423(4) Uani 1 d .
Ni2 Ni 0.359901(13) 0.949625(12) 0.412987(12) 0.01283(4) Uani 1 d .
S1 S 0.56338(3) 0.67423(2) -0.07716(2) 0.01645(7) Uani 1 d .
S2 S 0.40040(3) 0.73560(2) 0.01587(3) 0.01856(7) Uani 1 d .
S3 S 0.62661(3) 0.51842(2) 0.06923(2) 0.01628(7) Uani 1 d .
S4 S 0.49887(3) 0.61800(2) 0.18664(2) 0.01705(7) Uani 1 d .
S5 S 0.33943(3) 0.84822(2) 0.50786(2) 0.01503(6) Uani 1 d .
S6 S 0.52434(2) 0.90781(2) 0.43876(2) 0.01377(6) Uani 1 d .
S7 S 0.20419(3) 0.99926(3) 0.40075(2) 0.01727(7) Uani 1 d .
S8 S 0.35217(3) 1.01625(2) 0.28384(2) 0.01494(7) Uani 1 d .
O1 O 0.85607(8) 1.01738(7) 0.31863(8) 0.0230(2) Uani 1 d .
O2 O 0.14310(8) 0.54932(7) 0.07401(7) 0.01901(19) Uani 1 d .
N1 N 0.64011(9) 0.75006(8) 0.14348(8) 0.0161(2) Uani 1 d .
N2 N 0.27584(8) 0.82064(8) 0.29190(8) 0.0143(2) Uani 1 d .
C1 C 0.50212(11) 0.77165(10) -0.09906(10) 0.0182(3) Uani 1 d .
C2 C 0.51947(12) 0.81878(12) -0.16304(11) 0.0249(3) Uani 1 d .
H2 H 0.5642 0.7995 -0.1919 0.030 Uiso 1 calc R
C3 C 0.47177(14) 0.89336(14) -0.18462(14) 0.0343(4) Uani 1 d .
H3 H 0.4833 0.9251 -0.2284 0.041 Uiso 1 calc R
C4 C 0.40670(14) 0.92128(14) -0.14141(15) 0.0352(4) Uani 1 d .
H4 H 0.3747 0.9732 -0.1548 0.042 Uiso 1 calc R
C5 C 0.38843(12) 0.87396(12) -0.07930(13) 0.0266(3) Uani 1 d .
H5 H 0.3437 0.8940 -0.0508 0.032 Uiso 1 calc R
C6 C 0.43423(11) 0.79668(10) -0.05696(10) 0.0187(3) Uani 1 d .
C7 C 0.64400(10) 0.50798(10) 0.18623(10) 0.0181(3) Uani 1 d .
C8 C 0.70554(11) 0.44611(11) 0.22621(12) 0.0237(3) Uani 1 d .
H8 H 0.7394 0.4134 0.1912 0.028 Uiso 1 calc R
C9 C 0.71747(13) 0.43226(11) 0.31594(12) 0.0281(3) Uani 1 d .
H9 H 0.7576 0.3886 0.3406 0.034 Uiso 1 calc R
C10 C 0.67146(13) 0.48147(11) 0.37041(12) 0.0279(3) Uani 1 d .
H10 H 0.6830 0.4741 0.4335 0.033 Uiso 1 calc R
C11 C 0.60868(12) 0.54125(10) 0.33170(11) 0.0228(3) Uani 1 d .
H11 H 0.5754 0.5738 0.3675 0.027 Uiso 1 calc R
C12 C 0.59414(11) 0.55372(10) 0.23980(10) 0.0180(3) Uani 1 d .
C13 C 0.69856(10) 0.74065(10) 0.01467(10) 0.0181(3) Uani 1 d .
H13A H 0.7432 0.6935 0.0244 0.022 Uiso 1 calc R
H13B H 0.7269 0.7881 -0.0115 0.022 Uiso 1 calc R
C14 C 0.70600(10) 0.79509(10) 0.11410(10) 0.0162(2) Uani 1 d .
C15 C 0.77772(11) 0.88444(10) 0.17214(10) 0.0180(3) Uani 1 d .
H15 H 0.8216 0.9154 0.1488 0.022 Uiso 1 calc R
C16 C 0.78491(11) 0.92898(10) 0.26642(10) 0.0186(3) Uani 1 d .
C17 C 0.71919(11) 0.88196(10) 0.29847(10) 0.0193(3) Uani 1 d .
H17 H 0.7236 0.9098 0.3627 0.023 Uiso 1 calc R
C18 C 0.64676(11) 0.79294(10) 0.23334(10) 0.0174(3) Uani 1 d .
C19 C 0.56736(12) 0.74489(10) 0.26144(11) 0.0213(3) Uani 1 d .
H19A H 0.5139 0.7833 0.2556 0.026 Uiso 1 calc R
H19B H 0.6046 0.7480 0.3325 0.026 Uiso 1 calc R
C20 C 0.85873(14) 1.06920(11) 0.41183(12) 0.0280(3) Uani 1 d .
H20A H 0.8831 1.0327 0.4604 0.034 Uiso 1 calc R
H20B H 0.7869 1.0755 0.4009 0.034 Uiso 1 calc R
C21 C 0.93336(12) 1.16875(11) 0.45148(11) 0.0228(3) Uani 1 d .
C22 C 1.04254(14) 1.18112(14) 0.49767(14) 0.0381(4) Uani 1 d .
H22 H 1.0708 1.1255 0.5014 0.046 Uiso 1 calc R
C23 C 1.11035(16) 1.27499(17) 0.53847(16) 0.0494(5) Uani 1 d .
H23 H 1.1850 1.2835 0.5698 0.059 Uiso 1 calc R
C24 C 1.06938(17) 1.35587(14) 0.53357(15) 0.0456(5) Uani 1 d .
H24 H 1.1158 1.4200 0.5629 0.055 Uiso 1 calc R
C25 C 0.96199(17) 1.34368(13) 0.48649(15) 0.0404(4) Uani 1 d .
H25 H 0.9341 1.3994 0.4825 0.048 Uiso 1 calc R
C26 C 0.89385(13) 1.25048(12) 0.44462(13) 0.0286(3) Uani 1 d .
H26 H 0.8195 1.2426 0.4109 0.034 Uiso 1 calc R
C27 C 0.44239(11) 0.78737(10) 0.52300(10) 0.0160(2) Uani 1 d .
C28 C 0.44612(12) 0.71596(10) 0.57104(10) 0.0206(3) Uani 1 d .
H28 H 0.3925 0.6992 0.5905 0.025 Uiso 1 calc R
C29 C 0.52767(12) 0.66956(11) 0.59035(11) 0.0246(3) Uani 1 d .
H29 H 0.5287 0.6192 0.6207 0.030 Uiso 1 calc R
C30 C 0.60797(12) 0.69704(11) 0.56504(11) 0.0234(3) Uani 1 d .
H30 H 0.6649 0.6664 0.5796 0.028 Uiso 1 calc R
C31 C 0.60545(11) 0.76894(10) 0.51866(10) 0.0184(3) Uani 1 d .
H31 H 0.6613 0.7874 0.5024 0.022 Uiso 1 calc R
C32 C 0.52174(10) 0.81491(9) 0.49523(9) 0.0150(2) Uani 1 d .
C33 C 0.16233(11) 1.03020(10) 0.29009(10) 0.0172(3) Uani 1 d .
C34 C 0.06221(11) 1.05102(11) 0.24930(11) 0.0234(3) Uani 1 d .
H34 H 0.0188 1.0471 0.2823 0.028 Uiso 1 calc R
C35 C 0.02615(13) 1.07685(12) 0.16267(12) 0.0297(3) Uani 1 d .
H35 H -0.0420 1.0893 0.1365 0.036 Uiso 1 calc R
C36 C 0.08844(14) 1.08484(12) 0.11330(12) 0.0305(3) Uani 1 d .
H36 H 0.0635 1.1032 0.0541 0.037 Uiso 1 calc R
C37 C 0.18717(12) 1.06567(11) 0.15165(11) 0.0236(3) Uani 1 d .
H37 H 0.2307 1.0717 0.1190 0.028 Uiso 1 calc R
C38 C 0.22309(11) 1.03748(10) 0.23824(10) 0.0172(3) Uani 1 d .
C39 C 0.22545(11) 0.75629(10) 0.40368(10) 0.0175(3) Uani 1 d .
H39A H 0.2211 0.6931 0.4182 0.021 Uiso 1 calc R
H39B H 0.1601 0.7767 0.3976 0.021 Uiso 1 calc R
C40 C 0.22987(10) 0.74093(10) 0.30546(10) 0.0151(2) Uani 1 d .
C41 C 0.18527(10) 0.65051(10) 0.23275(10) 0.0161(2) Uani 1 d .
H41 H 0.1545 0.5955 0.2450 0.019 Uiso 1 calc R
C42 C 0.18604(10) 0.64106(10) 0.14079(10) 0.0158(2) Uani 1 d .
C43 C 0.23019(10) 0.72331(10) 0.12449(10) 0.0161(2) Uani 1 d .
H43 H 0.2297 0.7194 0.0618 0.019 Uiso 1 calc R
C44 C 0.27513(10) 0.81159(10) 0.20300(10) 0.0146(2) Uani 1 d .
C45 C 0.33046(11) 0.90125(10) 0.19122(10) 0.0175(3) Uani 1 d .
H45A H 0.2875 0.9052 0.1237 0.021 Uiso 1 calc R
H45B H 0.3999 0.8931 0.1956 0.021 Uiso 1 calc R
C46 C 0.14040(11) 0.53401(10) -0.02280(10) 0.0192(3) Uani 1 d .
H46A H 0.2127 0.5573 -0.0151 0.023 Uiso 1 calc R
H46B H 0.0945 0.5714 -0.0597 0.023 Uiso 1 calc R
C47 C 0.09741(10) 0.42551(10) -0.07997(10) 0.0185(3) Uani 1 d .
C48 C 0.06305(11) 0.35670(11) -0.04248(11) 0.0211(3) Uani 1 d .
H48 H 0.0660 0.3772 0.0220 0.025 Uiso 1 calc R
C49 C 0.02417(11) 0.25737(11) -0.09937(13) 0.0266(3) Uani 1 d .
H49 H 0.0009 0.2106 -0.0732 0.032 Uiso 1 calc R
C50 C 0.01934(12) 0.22655(11) -0.19351(13) 0.0290(3) Uani 1 d .
H50 H -0.0078 0.1590 -0.2322 0.035 Uiso 1 calc R
C51 C 0.05441(12) 0.29511(12) -0.23081(12) 0.0275(3) Uani 1 d .
H51 H 0.0519 0.2742 -0.2951 0.033 Uiso 1 calc R
C52 C 0.09310(11) 0.39386(11) -0.17495(11) 0.0227(3) Uani 1 d .
H52 H 0.1168 0.4403 -0.2012 0.027 Uiso 1 calc R
Cl1 Cl 0.35011(3) 0.52109(3) 0.34962(3) 0.02882(8) Uani 1 d .
Cl2 Cl 0.23551(3) 0.32714(3) 0.19741(3) 0.02931(8) Uani 1 d .
C53 C 0.31161(13) 0.44686(11) 0.22561(12) 0.0269(3) Uani 1 d .
H53A H 0.2696 0.4786 0.1780 0.032 Uiso 1 calc R
H53B H 0.3759 0.4421 0.2166 0.032 Uiso 1 calc R
Cl3 Cl 0.11996(4) 0.72108(5) 0.82327(5) 0.05848(15) Uani 1 d .
Cl4 Cl -0.05563(6) 0.55482(4) 0.67901(5) 0.06363(16) Uani 1 d .
C54 C -0.01199(15) 0.68419(14) 0.72836(16) 0.0396(4) Uani 1 d .
H54A H -0.0166 0.7122 0.6742 0.048 Uiso 1 calc R
H54B H -0.0585 0.7096 0.7561 0.048 Uiso 1 calc R

loop_
_atom_site_aniso_label
_atom_site_aniso_U_11
_atom_site_aniso_U_22
_atom_site_aniso_U_33
_atom_site_aniso_U_23
_atom_site_aniso_U_13
_atom_site_aniso_U_12
Ni1 0.01453(8) 0.01230(8) 0.01700(9) 0.00228(6) 0.00959(7) 0.00299(6)
Ni2 0.01302(8) 0.01315(8) 0.01290(8) 0.00340(6) 0.00665(6) 0.00378(6)
S1 0.01549(15) 0.01580(15) 0.01704(15) 0.00005(12) 0.00988(13) 0.00151(12)
S2 0.02118(16) 0.01831(16) 0.02509(17) 0.00859(13) 0.01691(14) 0.00842(13)
S3 0.01398(14) 0.01471(15) 0.02008(16) 0.00298(12) 0.00898(12) 0.00362(12)
S4 0.01883(15) 0.01498(15) 0.01974(16) 0.00407(12) 0.01207(13) 0.00324(12)
S5 0.01656(15) 0.01564(15) 0.01427(14) 0.00431(12) 0.00831(12) 0.00463(12)
S6 0.01483(14) 0.01346(14) 0.01403(14) 0.00333(11) 0.00763(12) 0.00485(11)
S7 0.01542(15) 0.02071(16) 0.01875(15) 0.00659(13) 0.00974(13) 0.00679(13)
S8 0.01572(15) 0.01386(15) 0.01507(14) 0.00343(12) 0.00790(12) 0.00214(12)
O1 0.0234(5) 0.0184(5) 0.0225(5) -0.0035(4) 0.0136(4) -0.0021(4)
O2 0.0215(5) 0.0143(5) 0.0184(5) 0.0005(4) 0.0099(4) 0.0008(4)
N1 0.0172(5) 0.0131(5) 0.0178(5) 0.0019(4) 0.0097(5) 0.0032(4)
N2 0.0128(5) 0.0149(5) 0.0151(5) 0.0040(4) 0.0067(4) 0.0034(4)
C1 0.0156(6) 0.0189(6) 0.0180(6) 0.0034(5) 0.0077(5) 0.0012(5)
C2 0.0211(7) 0.0332(8) 0.0237(7) 0.0108(6) 0.0130(6) 0.0045(6)
C3 0.0323(9) 0.0426(10) 0.0408(10) 0.0276(8) 0.0206(8) 0.0102(8)
C4 0.0333(9) 0.0366(9) 0.0524(11) 0.0298(9) 0.0241(8) 0.0171(8)
C5 0.0254(7) 0.0274(8) 0.0371(8) 0.0158(7) 0.0191(7) 0.0115(6)
C6 0.0185(6) 0.0171(6) 0.0205(6) 0.0051(5) 0.0100(5) 0.0023(5)
C7 0.0134(6) 0.0144(6) 0.0194(6) 0.0019(5) 0.0042(5) -0.0018(5)
C8 0.0183(7) 0.0183(7) 0.0270(7) 0.0039(6) 0.0054(6) 0.0031(5)
C9 0.0242(7) 0.0204(7) 0.0295(8) 0.0100(6) 0.0025(6) 0.0023(6)
C10 0.0281(8) 0.0239(7) 0.0233(7) 0.0099(6) 0.0052(6) -0.0025(6)
C11 0.0243(7) 0.0182(7) 0.0207(7) 0.0037(5) 0.0091(6) -0.0029(6)
C12 0.0167(6) 0.0133(6) 0.0200(6) 0.0033(5) 0.0070(5) -0.0008(5)
C13 0.0140(6) 0.0189(6) 0.0196(6) 0.0005(5) 0.0098(5) 0.0016(5)
C14 0.0143(6) 0.0170(6) 0.0177(6) 0.0030(5) 0.0084(5) 0.0055(5)
C15 0.0157(6) 0.0180(6) 0.0203(6) 0.0031(5) 0.0100(5) 0.0037(5)
C16 0.0171(6) 0.0148(6) 0.0209(7) 0.0016(5) 0.0080(5) 0.0035(5)
C17 0.0241(7) 0.0152(6) 0.0180(6) 0.0013(5) 0.0113(6) 0.0044(5)
C18 0.0205(6) 0.0149(6) 0.0187(6) 0.0044(5) 0.0107(5) 0.0060(5)
C19 0.0303(8) 0.0147(6) 0.0221(7) 0.0020(5) 0.0177(6) 0.0035(6)
C20 0.0364(9) 0.0188(7) 0.0260(8) -0.0036(6) 0.0204(7) -0.0031(6)
C21 0.0267(7) 0.0197(7) 0.0188(7) -0.0001(5) 0.0128(6) -0.0007(6)
C22 0.0296(9) 0.0366(10) 0.0415(10) 0.0111(8) 0.0109(8) 0.0070(7)
C23 0.0245(9) 0.0589(13) 0.0411(11) 0.0112(10) 0.0011(8) -0.0099(9)
C24 0.0505(12) 0.0284(9) 0.0372(10) -0.0025(8) 0.0152(9) -0.0166(8)
C25 0.0554(12) 0.0206(8) 0.0505(11) 0.0082(8) 0.0323(10) 0.0043(8)
C26 0.0296(8) 0.0262(8) 0.0326(8) 0.0075(7) 0.0182(7) 0.0044(6)
C27 0.0174(6) 0.0141(6) 0.0140(6) 0.0024(5) 0.0056(5) 0.0044(5)
C28 0.0228(7) 0.0194(7) 0.0191(7) 0.0073(5) 0.0086(6) 0.0045(6)
C29 0.0295(8) 0.0212(7) 0.0249(7) 0.0125(6) 0.0102(6) 0.0098(6)
C30 0.0247(7) 0.0221(7) 0.0215(7) 0.0070(6) 0.0069(6) 0.0117(6)
C31 0.0189(6) 0.0173(6) 0.0165(6) 0.0023(5) 0.0070(5) 0.0057(5)
C32 0.0185(6) 0.0115(6) 0.0120(6) 0.0010(5) 0.0053(5) 0.0040(5)
C33 0.0160(6) 0.0127(6) 0.0183(6) 0.0023(5) 0.0050(5) 0.0028(5)
C34 0.0168(7) 0.0208(7) 0.0274(7) 0.0040(6) 0.0066(6) 0.0059(5)
C35 0.0229(7) 0.0256(8) 0.0311(8) 0.0076(6) 0.0023(6) 0.0109(6)
C36 0.0332(8) 0.0269(8) 0.0232(7) 0.0115(6) 0.0023(7) 0.0097(7)
C37 0.0285(8) 0.0201(7) 0.0201(7) 0.0072(6) 0.0088(6) 0.0049(6)
C38 0.0169(6) 0.0129(6) 0.0175(6) 0.0032(5) 0.0047(5) 0.0031(5)
C39 0.0167(6) 0.0186(6) 0.0159(6) 0.0044(5) 0.0077(5) 0.0010(5)
C40 0.0125(6) 0.0171(6) 0.0167(6) 0.0057(5) 0.0069(5) 0.0044(5)
C41 0.0130(6) 0.0157(6) 0.0202(6) 0.0062(5) 0.0077(5) 0.0035(5)
C42 0.0126(6) 0.0146(6) 0.0181(6) 0.0020(5) 0.0064(5) 0.0042(5)
C43 0.0150(6) 0.0180(6) 0.0155(6) 0.0034(5) 0.0081(5) 0.0046(5)
C44 0.0133(6) 0.0157(6) 0.0167(6) 0.0048(5) 0.0084(5) 0.0048(5)
C45 0.0221(7) 0.0155(6) 0.0165(6) 0.0028(5) 0.0118(5) 0.0035(5)
C46 0.0200(6) 0.0167(6) 0.0190(6) 0.0009(5) 0.0104(5) 0.0020(5)
C47 0.0112(6) 0.0174(6) 0.0215(7) 0.0011(5) 0.0051(5) 0.0038(5)
C48 0.0143(6) 0.0205(7) 0.0248(7) 0.0057(6) 0.0058(5) 0.0052(5)
C49 0.0156(7) 0.0198(7) 0.0370(8) 0.0092(6) 0.0049(6) 0.0040(6)
C50 0.0159(7) 0.0180(7) 0.0362(9) -0.0039(6) 0.0024(6) 0.0044(6)
C51 0.0181(7) 0.0267(8) 0.0255(7) -0.0054(6) 0.0062(6) 0.0041(6)
C52 0.0161(6) 0.0233(7) 0.0236(7) 0.0005(6) 0.0084(6) 0.0025(5)
Cl1 0.03193(19) 0.02639(18) 0.02689(18) 0.00621(15) 0.01117(15) 0.01432(15)
Cl2 0.02811(19) 0.0312(2) 0.02401(18) 0.00666(15) 0.01009(15) 0.00239(15)
C53 0.0325(8) 0.0253(8) 0.0258(8) 0.0094(6) 0.0148(7) 0.0093(6)
Cl3 0.0424(3) 0.0580(3) 0.0689(4) 0.0146(3) 0.0187(3) 0.0239(3)
Cl4 0.0786(4) 0.0379(3) 0.0818(4) 0.0206(3) 0.0452(4) 0.0056(3)
C54 0.0389(10) 0.0371(10) 0.0506(11) 0.0150(9) 0.0250(9) 0.0153(8)

loop_
_atom_type_symbol
_atom_type_description
_atom_type_scat_dispersion_real
_atom_type_scat_dispersion_imag
_atom_type_scat_source
C C 0.0033 0.0016 'International Tables Vol C Tables 4.2.6.8 and 6.1.1.4'
H H 0.0000 0.0000 'International Tables Vol C Tables 4.2.6.8 and 6.1.1.4'
Cl Cl 0.1484 0.1585 'International Tables Vol C Tables 4.2.6.8 and 6.1.1.4'
N N 0.0061 0.0033 'International Tables Vol C Tables 4.2.6.8 and 6.1.1.4'
Ni Ni 0.3393 1.1124 'International Tables Vol C Tables 4.2.6.8 and 6.1.1.4'
O O 0.0106 0.0060 'International Tables Vol C Tables 4.2.6.8 and 6.1.1.4'
S S 0.1246 0.1234 'International Tables Vol C Tables 4.2.6.8 and 6.1.1.4'

loop_
_geom_angle_atom_site_label_1
_geom_angle_atom_site_label_2
_geom_angle_atom_site_label_3
_geom_angle
_geom_angle_site_symmetry_3
S1 Ni1 S3 93.773(13) .
S1 Ni1 S3 99.123(15) 2_665
S2 Ni1 S1 87.670(13) .
S2 Ni1 S3 178.148(13) .
S2 Ni1 S3 93.877(16) 2_665
S3 Ni1 S3 84.752(15) 2_665
S4 Ni1 S1 166.693(14) .
S4 Ni1 S2 91.298(13) .
S4 Ni1 S3 94.183(14) 2_665
S4 Ni1 S3 87.564(13) .
N1 Ni1 S1 83.30(3) .
N1 Ni1 S2 88.93(3) .
N1 Ni1 S3 92.39(3) .
N1 Ni1 S3 176.36(3) 2_665
N1 Ni1 S4 83.42(3) .
S5 Ni2 S6 93.931(15) 2_676
S5 Ni2 S6 87.770(12) .
S5 Ni2 S7 91.088(13) .
S5 Ni2 S8 165.756(14) .
S6 Ni2 S6 83.092(13) 2_676
S7 Ni2 S6 92.636(14) 2_676
S7 Ni2 S6 175.488(13) .
S8 Ni2 S6 94.080(12) .
S8 Ni2 S6 100.313(15) 2_676
S8 Ni2 S7 88.097(13) .
N2 Ni2 S5 83.69(3) .
N2 Ni2 S6 90.65(3) .
N2 Ni2 S6 173.40(3) 2_676
N2 Ni2 S7 93.56(3) .
N2 Ni2 S8 82.16(3) .
C1 S1 Ni1 103.17(5) .
C1 S1 C13 102.14(6) .
C13 S1 Ni1 94.36(5) .
C6 S2 Ni1 103.05(5) .
Ni1 S3 Ni1 95.248(15) 2_665
C7 S3 Ni1 103.00(5) .
C7 S3 Ni1 100.29(5) 2_665
C12 S4 Ni1 103.92(5) .
C12 S4 C19 102.68(7) .
C19 S4 Ni1 95.96(5) .
C27 S5 Ni2 103.69(5) .
C27 S5 C39 101.92(6) .
C39 S5 Ni2 95.18(5) .
Ni2 S6 Ni2 96.908(13) 2_676
C32 S6 Ni2 102.52(5) .
C32 S6 Ni2 100.55(4) 2_676
C33 S7 Ni2 102.31(5) .
C38 S8 Ni2 102.59(5) .
C38 S8 C45 101.73(6) .
C45 S8 Ni2 96.93(5) .
C16 O1 C20 116.80(11) .
C42 O2 C46 118.52(11) .
C14 N1 Ni1 120.23(9) .
C18 N1 Ni1 120.24(9) .
C18 N1 C14 118.78(12) .
C40 N2 Ni2 119.71(9) .
C44 N2 Ni2 121.54(9) .
C44 N2 C40 118.40(11) .
C2 C1 S1 117.93(11) .
C2 C1 C6 121.31(13) .
C6 C1 S1 120.69(10) .
C1 C2 H2 119.8 .
C3 C2 C1 120.37(14) .
C3 C2 H2 119.8 .
C2 C3 H3 120.4 .
C2 C3 C4 119.26(15) .
C4 C3 H3 120.4 .
C3 C4 H4 119.8 .
C5 C4 C3 120.40(15) .
C5 C4 H4 119.8 .
C4 C5 H5 119.0 .
C4 C5 C6 121.90(14) .
C6 C5 H5 119.0 .
C1 C6 S2 124.29(11) .
C1 C6 C5 116.70(13) .
C5 C6 S2 118.96(11) .
C8 C7 S3 118.96(11) .
C12 C7 S3 123.37(11) .
C12 C7 C8 117.55(13) .
C7 C8 H8 119.5 .
C9 C8 C7 120.93(14) .
C9 C8 H8 119.5 .
C8 C9 H9 119.6 .
C8 C9 C10 120.87(14) .
C10 C9 H9 119.6 .
C9 C10 H10 120.4 .
C11 C10 C9 119.29(14) .
C11 C10 H10 120.4 .
C10 C11 H11 120.0 .
C10 C11 C12 120.10(14) .
C12 C11 H11 120.0 .
C7 C12 S4 120.89(11) .
C11 C12 S4 117.57(11) .
C11 C12 C7 121.17(13) .
S1 C13 H13A 109.1 .
S1 C13 H13B 109.1 .
H13A C13 H13B 107.8 .
C14 C13 S1 112.69(9) .
C14 C13 H13A 109.1 .
C14 C13 H13B 109.1 .
N1 C14 C13 116.20(12) .
N1 C14 C15 122.37(12) .
C15 C14 C13 121.41(12) .
C14 C15 H15 120.6 .
C14 C15 C16 118.73(13) .
C16 C15 H15 120.6 .
O1 C16 C15 115.40(12) .
O1 C16 C17 125.26(12) .
C17 C16 C15 119.33(13) .
C16 C17 H17 121.1 .
C18 C17 C16 117.89(12) .
C18 C17 H17 121.1 .
N1 C18 C17 122.85(13) .
N1 C18 C19 117.76(12) .
C17 C18 C19 119.28(12) .
S4 C19 H19A 108.5 .
S4 C19 H19B 108.5 .
C18 C19 S4 114.98(9) .
C18 C19 H19A 108.5 .
C18 C19 H19B 108.5 .
H19A C19 H19B 107.5 .
O1 C20 H20A 110.1 .
O1 C20 H20B 110.1 .
O1 C20 C21 108.19(12) .
H20A C20 H20B 108.4 .
C21 C20 H20A 110.1 .
C21 C20 H20B 110.1 .
C22 C21 C20 120.96(15) .
C26 C21 C20 119.90(15) .
C26 C21 C22 119.12(15) .
C21 C22 H22 120.0 .
C21 C22 C23 119.92(18) .
C23 C22 H22 120.0 .
C22 C23 H23 119.9 .
C24 C23 C22 120.10(18) .
C24 C23 H23 119.9 .
C23 C24 H24 120.0 .
C25 C24 C23 120.04(17) .
C25 C24 H24 120.0 .
C24 C25 H25 119.8 .
C24 C25 C26 120.30(18) .
C26 C25 H25 119.8 .
C21 C26 C25 120.47(16) .
C21 C26 H26 119.8 .
C25 C26 H26 119.8 .
C28 C27 S5 117.16(11) .
C28 C27 C32 121.03(12) .
C32 C27 S5 121.63(10) .
C27 C28 H28 119.9 .
C29 C28 C27 120.22(14) .
C29 C28 H28 119.9 .
C28 C29 H29 120.2 .
C28 C29 C30 119.59(13) .
C30 C29 H29 120.2 .
C29 C30 H30 119.8 .
C31 C30 C29 120.38(13) .
C31 C30 H30 119.8 .
C30 C31 H31 119.4 .
C30 C31 C32 121.17(13) .
C32 C31 H31 119.4 .
C27 C32 S6 123.23(10) .
C27 C32 C31 117.57(12) .
C31 C32 S6 119.12(11) .
C34 C33 S7 119.39(11) .
C38 C33 S7 123.98(10) .
C38 C33 C34 116.63(13) .
C33 C34 H34 119.2 .
C35 C34 C33 121.55(15) .
C35 C34 H34 119.2 .
C34 C35 H35 119.6 .
C34 C35 C36 120.76(14) .
C36 C35 H35 119.6 .
C35 C36 H36 120.4 .
C37 C36 C35 119.15(14) .
C37 C36 H36 120.4 .
C36 C37 H37 119.9 .
C36 C37 C38 120.26(15) .
C38 C37 H37 119.9 .
C33 C38 S8 120.94(10) .
C37 C38 S8 117.38(11) .
C37 C38 C33 121.62(13) .
S5 C39 H39A 108.9 .
S5 C39 H39B 108.9 .
H39A C39 H39B 107.7 .
C40 C39 S5 113.26(9) .
C40 C39 H39A 108.9 .
C40 C39 H39B 108.9 .
N2 C40 C39 116.53(11) .
N2 C40 C41 122.59(12) .
C41 C40 C39 120.83(12) .
C40 C41 H41 120.6 .
C40 C41 C42 118.81(12) .
C42 C41 H41 120.6 .
O2 C42 C41 115.34(12) .
O2 C42 C43 125.36(12) .
C43 C42 C41 119.30(12) .
C42 C43 H43 121.0 .
C42 C43 C44 117.93(12) .
C44 C43 H43 121.0 .
N2 C44 C43 122.92(12) .
N2 C44 C45 117.17(11) .
C43 C44 C45 119.86(12) .
S8 C45 H45A 108.7 .
S8 C45 H45B 108.7 .
C44 C45 S8 114.14(9) .
C44 C45 H45A 108.7 .
C44 C45 H45B 108.7 .
H45A C45 H45B 107.6 .
O2 C46 H46A 110.0 .
O2 C46 H46B 110.0 .
O2 C46 C47 108.49(11) .
H46A C46 H46B 108.4 .
C47 C46 H46A 110.0 .
C47 C46 H46B 110.0 .
C48 C47 C46 123.11(13) .
C48 C47 C52 119.10(13) .
C52 C47 C46 117.79(13) .
C47 C48 H48 119.9 .
C47 C48 C49 120.16(14) .
C49 C48 H48 119.9 .
C48 C49 H49 119.7 .
C50 C49 C48 120.52(15) .
C50 C49 H49 119.7 .
C49 C50 H50 120.3 .
C49 C50 C51 119.42(14) .
C51 C50 H50 120.3 .
C50 C51 H51 119.8 .
C52 C51 C50 120.50(15) .
C52 C51 H51 119.8 .
C47 C52 H52 119.8 .
C51 C52 C47 120.30(15) .
C51 C52 H52 119.8 .
Cl1 C53 H53A 109.1 .
Cl1 C53 H53B 109.1 .
Cl2 C53 Cl1 112.40(9) .
Cl2 C53 H53A 109.1 .
Cl2 C53 H53B 109.1 .
H53A C53 H53B 107.9 .
Cl3 C54 Cl4 110.52(10) .
Cl3 C54 H54A 109.5 .
Cl3 C54 H54B 109.5 .
Cl4 C54 H54A 109.5 .
Cl4 C54 H54B 109.5 .
H54A C54 H54B 108.1 .

loop_
_geom_bond_atom_site_label_1
_geom_bond_atom_site_label_2
_geom_bond_distance
_geom_bond_site_symmetry_2
Ni1 S1 2.3927(4) .
Ni1 S2 2.3757(4) .
Ni1 S3 2.4362(4) 2_665
Ni1 S3 2.3934(4) .
Ni1 S4 2.3635(4) .
Ni1 N1 2.0770(12) .
Ni2 S5 2.3626(4) .
Ni2 S6 2.4594(4) 2_676
Ni2 S6 2.4012(4) .
Ni2 S7 2.3747(4) .
Ni2 S8 2.3708(4) .
Ni2 N2 2.0923(11) .
S1 C1 1.7822(14) .
S1 C13 1.8184(14) .
S2 C6 1.7456(14) .
S3 Ni1 2.4362(4) 2_665
S3 C7 1.7601(15) .
S4 C12 1.7811(14) .
S4 C19 1.8116(14) .
S5 C27 1.7757(13) .
S5 C39 1.8183(14) .
S6 Ni2 2.4594(4) 2_676
S6 C32 1.7641(13) .
S7 C33 1.7478(14) .
S8 C38 1.7840(14) .
S8 C45 1.8185(13) .
O1 C16 1.3519(17) .
O1 C20 1.4398(17) .
O2 C42 1.3549(16) .
O2 C46 1.4381(16) .
N1 C14 1.3511(18) .
N1 C18 1.3373(17) .
N2 C40 1.3492(17) .
N2 C44 1.3394(17) .
C1 C2 1.398(2) .
C1 C6 1.4080(19) .
C2 H2 0.9500 .
C2 C3 1.385(2) .
C3 H3 0.9500 .
C3 C4 1.394(2) .
C4 H4 0.9500 .
C4 C5 1.380(2) .
C5 H5 0.9500 .
C5 C6 1.410(2) .
C7 C8 1.4066(19) .
C7 C12 1.4048(19) .
C8 H8 0.9500 .
C8 C9 1.386(2) .
C9 H9 0.9500 .
C9 C10 1.392(2) .
C10 H10 0.9500 .
C10 C11 1.385(2) .
C11 H11 0.9500 .
C11 C12 1.402(2) .
C13 H13A 0.9900 .
C13 H13B 0.9900 .
C13 C14 1.5043(18) .
C14 C15 1.3736(19) .
C15 H15 0.9500 .
C15 C16 1.4005(19) .
C16 C17 1.393(2) .
C17 H17 0.9500 .
C17 C18 1.3924(19) .
C18 C19 1.5081(19) .
C19 H19A 0.9900 .
C19 H19B 0.9900 .
C20 H20A 0.9900 .
C20 H20B 0.9900 .
C20 C21 1.495(2) .
C21 C22 1.390(2) .
C21 C26 1.384(2) .
C22 H22 0.9500 .
C22 C23 1.391(3) .
C23 H23 0.9500 .
C23 C24 1.381(3) .
C24 H24 0.9500 .
C24 C25 1.368(3) .
C25 H25 0.9500 .
C25 C26 1.384(2) .
C26 H26 0.9500 .
C27 C28 1.3966(19) .
C27 C32 1.4036(19) .
C28 H28 0.9500 .
C28 C29 1.384(2) .
C29 H29 0.9500 .
C29 C30 1.390(2) .
C30 H30 0.9500 .
C30 C31 1.387(2) .
C31 H31 0.9500 .
C31 C32 1.4051(18) .
C33 C34 1.4149(19) .
C33 C38 1.4043(19) .
C34 H34 0.9500 .
C34 C35 1.381(2) .
C35 H35 0.9500 .
C35 C36 1.392(3) .
C36 H36 0.9500 .
C36 C37 1.384(2) .
C37 H37 0.9500 .
C37 C38 1.3991(19) .
C39 H39A 0.9900 .
C39 H39B 0.9900 .
C39 C40 1.5042(18) .
C40 C41 1.3758(19) .
C41 H41 0.9500 .
C41 C42 1.3944(19) .
C42 C43 1.3920(19) .
C43 H43 0.9500 .
C43 C44 1.3939(18) .
C44 C45 1.5117(18) .
C45 H45A 0.9900 .
C45 H45B 0.9900 .
C46 H46A 0.9900 .
C46 H46B 0.9900 .
C46 C47 1.5104(18) .
C47 C48 1.387(2) .
C47 C52 1.400(2) .
C48 H48 0.9500 .
C48 C49 1.397(2) .
C49 H49 0.9500 .
C49 C50 1.384(2) .
C50 H50 0.9500 .
C50 C51 1.387(3) .
C51 H51 0.9500 .
C51 C52 1.386(2) .
C52 H52 0.9500 .
Cl1 C53 1.7732(16) .
Cl2 C53 1.7694(17) .
C53 H53A 0.9900 .
C53 H53B 0.9900 .
Cl3 C54 1.762(2) .
Cl4 C54 1.765(2) .
C54 H54A 0.9900 .
C54 H54B 0.9900 .

loop_
_geom_torsion_atom_site_label_1
_geom_torsion_atom_site_label_2
_geom_torsion_atom_site_label_3
_geom_torsion_atom_site_label_4
_geom_torsion
_geom_torsion_site_symmetry_1
_geom_torsion_site_symmetry_4
Ni1 S1 C1 C2 176.86(11) . .
Ni1 S1 C1 C6 -6.24(12) . .
Ni1 S1 C13 C14 -36.66(10) . .
Ni1 S2 C6 C1 8.76(13) . .
Ni1 S2 C6 C5 -173.79(11) . .
Ni1 S3 C7 C8 179.15(10) . .
Ni1 S3 C7 C8 81.26(11) 2_665 .
Ni1 S3 C7 C12 3.20(12) . .
Ni1 S3 C7 C12 -94.69(11) 2_665 .
Ni1 S4 C12 C7 -11.17(12) . .
Ni1 S4 C12 C11 175.71(10) . .
Ni1 S4 C19 C18 -26.48(11) . .
Ni1 N1 C14 C13 -13.03(15) . .
Ni1 N1 C14 C15 168.43(10) . .
Ni1 N1 C18 C17 -170.44(10) . .
Ni1 N1 C18 C19 5.74(16) . .
Ni2 S5 C27 C28 -175.60(10) . .
Ni2 S5 C27 C32 9.34(12) . .
Ni2 S5 C39 C40 34.75(10) . .
Ni2 S6 C32 C27 94.04(11) 2_676 .
Ni2 S6 C32 C27 -5.56(12) . .
Ni2 S6 C32 C31 -82.63(10) 2_676 .
Ni2 S6 C32 C31 177.77(10) . .
Ni2 S7 C33 C34 171.34(10) . .
Ni2 S7 C33 C38 -9.67(12) . .
Ni2 S8 C38 C33 10.65(12) . .
Ni2 S8 C38 C37 -172.05(10) . .
Ni2 S8 C45 C44 27.65(10) . .
Ni2 N2 C40 C39 10.93(15) . .
Ni2 N2 C40 C41 -171.49(10) . .
Ni2 N2 C44 C43 172.50(9) . .
Ni2 N2 C44 C45 -4.71(15) . .
S1 Ni1 S2 C6 -9.04(5) . .
S1 Ni1 S3 Ni1 -98.830(15) . 2_665
S1 Ni1 S3 C7 159.32(5) . .
S1 Ni1 S4 C12 -86.51(7) . .
S1 Ni1 S4 C19 18.15(8) . .
S1 Ni1 N1 C14 -9.64(9) . .
S1 Ni1 N1 C18 160.28(10) . .
S1 C1 C2 C3 178.44(13) . .
S1 C1 C6 S2 -1.79(18) . .
S1 C1 C6 C5 -179.29(11) . .
S1 C13 C14 N1 36.75(15) . .
S1 C13 C14 C15 -144.69(11) . .
S2 Ni1 S1 C1 8.43(5) . .
S2 Ni1 S1 C13 111.99(5) . .
S2 Ni1 S3 Ni1 42.3(4) . 2_665
S2 Ni1 S3 C7 -59.5(4) . .
S2 Ni1 S4 C12 -171.88(5) . .
S2 Ni1 S4 C19 -67.21(5) . .
S2 Ni1 N1 C14 -97.42(10) . .
S2 Ni1 N1 C18 72.50(10) . .
S3 Ni1 S1 C1 -172.73(5) . .
S3 Ni1 S1 C1 101.99(5) 2_665 .
S3 Ni1 S1 C13 -69.17(5) . .
S3 Ni1 S1 C13 -154.45(4) 2_665 .
S3 Ni1 S2 C6 -150.2(4) . .
S3 Ni1 S2 C6 -108.03(5) 2_665 .
S3 Ni1 S3 Ni1 0.0 2_665 2_665
S3 Ni1 S3 C7 -101.85(5) 2_665 .
S3 Ni1 S4 C12 94.14(5) 2_665 .
S3 Ni1 S4 C12 9.59(5) . .
S3 Ni1 S4 C19 114.25(5) . .
S3 Ni1 S4 C19 -161.19(5) 2_665 .
S3 Ni1 N1 C14 83.88(10) . .
S3 Ni1 N1 C14 122.1(5) 2_665 .
S3 Ni1 N1 C18 -106.20(10) . .
S3 Ni1 N1 C18 -67.9(5) 2_665 .
S3 C7 C8 C9 -177.11(12) . .
S3 C7 C12 S4 5.65(17) . .
S3 C7 C12 C11 178.51(11) . .
S4 Ni1 S1 C1 -77.35(8) . .
S4 Ni1 S1 C13 26.21(8) . .
S4 Ni1 S2 C6 157.69(5) . .
S4 Ni1 S3 Ni1 94.429(15) . 2_665
S4 Ni1 S3 C7 -7.42(5) . .
S4 Ni1 N1 C14 171.14(10) . .
S4 Ni1 N1 C18 -18.93(10) . .
S5 Ni2 S6 Ni2 -94.233(16) . 2_676
S5 Ni2 S6 C32 8.23(4) . .
S5 Ni2 S7 C33 -153.96(5) . .
S5 Ni2 S8 C38 74.81(7) . .
S5 Ni2 S8 C45 -28.90(7) . .
S5 Ni2 N2 C40 10.20(9) . .
S5 Ni2 N2 C44 -163.01(10) . .
S5 C27 C28 C29 -176.38(11) . .
S5 C27 C32 S6 -2.61(16) . .
S5 C27 C32 C31 174.10(10) . .
S5 C39 C40 N2 -33.72(15) . .
S5 C39 C40 C41 148.65(11) . .
S6 Ni2 S5 C27 -9.27(5) . .
S6 Ni2 S5 C27 -92.18(5) 2_676 .
S6 Ni2 S5 C39 -112.89(5) . .
S6 Ni2 S5 C39 164.19(5) 2_676 .
S6 Ni2 S6 Ni2 0.0 2_676 2_676
S6 Ni2 S6 C32 102.47(5) 2_676 .
S6 Ni2 S7 C33 130.76(17) . .
S6 Ni2 S7 C33 112.05(5) 2_676 .
S6 Ni2 S8 C38 171.85(5) . .
S6 Ni2 S8 C38 -104.44(5) 2_676 .
S6 Ni2 S8 C45 151.84(5) 2_676 .
S6 Ni2 S8 C45 68.14(5) . .
S6 Ni2 N2 C40 79.4(3) 2_676 .
S6 Ni2 N2 C40 97.89(9) . .
S6 Ni2 N2 C44 -93.8(3) 2_676 .
S6 Ni2 N2 C44 -75.32(9) . .
S7 Ni2 S5 C27 175.10(5) . .
S7 Ni2 S5 C39 71.47(5) . .
S7 Ni2 S6 Ni2 -18.82(17) . 2_676
S7 Ni2 S6 C32 83.65(18) . .
S7 Ni2 S8 C38 -12.11(5) . .
S7 Ni2 S8 C45 -115.82(5) . .
S7 Ni2 N2 C40 -80.50(9) . .
S7 Ni2 N2 C44 106.29(9) . .
S7 C33 C34 C35 179.28(12) . .
S7 C33 C38 S8 -0.69(17) . .
S7 C33 C38 C37 -177.88(11) . .
S8 Ni2 S5 C27 88.55(7) . .
S8 Ni2 S5 C39 -15.08(7) . .
S8 Ni2 S6 Ni2 99.913(15) . 2_676
S8 Ni2 S6 C32 -157.62(4) . .
S8 Ni2 S7 C33 11.81(5) . .
S8 Ni2 N2 C40 -168.09(9) . .
S8 Ni2 N2 C44 18.71(9) . .
O1 C16 C17 C18 177.10(13) . .
O1 C20 C21 C22 -77.09(19) . .
O1 C20 C21 C26 104.51(16) . .
O2 C42 C43 C44 -177.30(12) . .
O2 C46 C47 C48 2.71(18) . .
O2 C46 C47 C52 -176.90(11) . .
N1 Ni1 S1 C1 -80.76(6) . .
N1 Ni1 S1 C13 22.80(5) . .
N1 Ni1 S2 C6 74.29(6) . .
N1 Ni1 S3 Ni1 177.74(3) . 2_665
N1 Ni1 S3 C7 75.88(6) . .
N1 Ni1 S4 C12 -83.10(6) . .
N1 Ni1 S4 C19 21.56(6) . .
N1 C14 C15 C16 2.0(2) . .
N1 C18 C19 S4 17.35(17) . .
N2 Ni2 S5 C27 81.64(5) . .
N2 Ni2 S5 C39 -21.99(5) . .
N2 Ni2 S6 Ni2 -177.90(3) . 2_676
N2 Ni2 S6 C32 -75.43(5) . .
N2 Ni2 S7 C33 -70.21(6) . .
N2 Ni2 S8 C38 81.75(5) . .
N2 Ni2 S8 C45 -21.96(5) . .
N2 C40 C41 C42 -1.04(19) . .
N2 C44 C45 S8 -18.68(15) . .
C1 S1 C13 C14 67.82(11) . .
C1 C2 C3 C4 0.3(3) . .
C2 C1 C6 S2 175.01(11) . .
C2 C1 C6 C5 -2.5(2) . .
C2 C3 C4 C5 -1.2(3) . .
C3 C4 C5 C6 0.1(3) . .
C4 C5 C6 S2 -175.99(14) . .
C4 C5 C6 C1 1.7(2) . .
C6 C1 C2 C3 1.6(2) . .
C7 C8 C9 C10 -1.9(2) . .
C8 C7 C12 S4 -170.36(10) . .
C8 C7 C12 C11 2.5(2) . .
C8 C9 C10 C11 3.2(2) . .
C9 C10 C11 C12 -1.6(2) . .
C10 C11 C12 S4 171.82(11) . .
C10 C11 C12 C7 -1.3(2) . .
C12 S4 C19 C18 79.27(12) . .
C12 C7 C8 C9 -0.9(2) . .
C13 S1 C1 C2 79.38(12) . .
C13 S1 C1 C6 -103.72(12) . .
C13 C14 C15 C16 -176.51(12) . .
C14 N1 C18 C17 -0.4(2) . .
C14 N1 C18 C19 175.82(12) . .
C14 C15 C16 O1 -179.07(12) . .
C14 C15 C16 C17 -0.3(2) . .
C15 C16 C17 C18 -1.6(2) . .
C16 O1 C20 C21 -173.88(12) . .
C16 C17 C18 N1 2.0(2) . .
C16 C17 C18 C19 -174.18(13) . .
C17 C18 C19 S4 -166.32(11) . .
C18 N1 C14 C13 176.90(12) . .
C18 N1 C14 C15 -1.65(19) . .
C19 S4 C12 C7 -110.69(12) . .
C19 S4 C12 C11 76.19(12) . .
C20 O1 C16 C15 174.57(13) . .
C20 O1 C16 C17 -4.1(2) . .
C20 C21 C22 C23 -176.76(17) . .
C20 C21 C26 C25 176.02(15) . .
C21 C22 C23 C24 0.3(3) . .
C22 C21 C26 C25 -2.4(2) . .
C22 C23 C24 C25 -1.5(3) . .
C23 C24 C25 C26 0.8(3) . .
C24 C25 C26 C21 1.2(3) . .
C26 C21 C22 C23 1.6(3) . .
C27 S5 C39 C40 -70.44(11) . .
C27 C28 C29 C30 2.4(2) . .
C28 C27 C32 S6 -177.49(10) . .
C28 C27 C32 C31 -0.78(19) . .
C28 C29 C30 C31 -1.4(2) . .
C29 C30 C31 C32 -0.7(2) . .
C30 C31 C32 S6 178.60(11) . .
C30 C31 C32 C27 1.7(2) . .
C32 C27 C28 C29 -1.3(2) . .
C33 C34 C35 C36 -1.1(2) . .
C34 C33 C38 S8 178.33(10) . .
C34 C33 C38 C37 1.1(2) . .
C34 C35 C36 C37 0.6(2) . .
C35 C36 C37 C38 0.8(2) . .
C36 C37 C38 S8 -178.94(12) . .
C36 C37 C38 C33 -1.7(2) . .
C38 S8 C45 C44 -76.80(11) . .
C38 C33 C34 C35 0.2(2) . .
C39 S5 C27 C28 -77.18(12) . .
C39 S5 C27 C32 107.76(11) . .
C39 C40 C41 C42 176.44(12) . .
C40 N2 C44 C43 -0.79(18) . .
C40 N2 C44 C45 -178.00(11) . .
C40 C41 C42 O2 178.40(11) . .
C40 C41 C42 C43 -1.01(18) . .
C41 C42 C43 C44 2.05(18) . .
C42 O2 C46 C47 175.52(10) . .
C42 C43 C44 N2 -1.18(19) . .
C42 C43 C44 C45 175.96(12) . .
C43 C44 C45 S8 164.02(10) . .
C44 N2 C40 C39 -175.65(11) . .
C44 N2 C40 C41 1.93(18) . .
C45 S8 C38 C33 110.59(11) . .
C45 S8 C38 C37 -72.10(12) . .
C46 O2 C42 C41 179.57(11) . .
C46 O2 C42 C43 -1.06(19) . .
C46 C47 C48 C49 -179.97(13) . .
C46 C47 C52 C51 179.97(13) . .
C47 C48 C49 C50 -0.1(2) . .
C48 C47 C52 C51 0.4(2) . .
C48 C49 C50 C51 0.6(2) . .
C49 C50 C51 C52 -0.6(2) . .
C50 C51 C52 C47 0.1(2) . .
C52 C47 C48 C49 -0.4(2) . .
